data_1100616
loop_
_publ_author_name
'Kraut, S.'
'Magull, J.'
'Schaller, U.'
'Karl, M.'
'Harms, K.'
'Dehnicke, K.'

_publ_section_title
;
 Amidoliganden zum Aufbau von mehrkernigen Lanthanoidkomplexen
;
_journal_coden_ASTM ZAACAB
_journal_issue 7
_journal_name_full
;
 Zeitschrift fuer Anorganische und Allgemeine Chemie
;
_journal_page_first 1193
_journal_page_last 1201
_journal_paper_doi 10.1002/(sici)1521-3749(199807)624:7<1193::aid-zaac1193>3.0.co;2-n
_journal_volume 624
_journal_year 1998
_chemical_formula_sum 'C40 H96 Gd2 Li4 N6 O6 Si4'
_space_group_IT_number 2
_symmetry_cell_setting triclinic
_symmetry_Int_Tables_number 2
_symmetry_space_group_name_Hall '-P 1'
_symmetry_space_group_name_H-M 'P -1'
_cell_angle_alpha 69.663(11)
_cell_angle_beta 81.851(12)
_cell_angle_gamma 67.865(16)
_cell_formula_units_Z 1
_cell_length_a 11.2049(18)
_cell_length_b 12.1604(15)
_cell_length_c 12.5925(18)
_cod_database_code 1100616

loop_
_symmetry_equiv_pos_site_id
_symmetry_equiv_pos_as_xyz
1 x,y,z
2 -x,-y,-z

loop_
_atom_site_label
_atom_site_type_symbol
_atom_site_fract_x
_atom_site_fract_y
_atom_site_fract_z
Gd1 Gd 0.45424(2) 0.45887(2) 0.16109(1)
Si1 Si 0.25232(10) 0.5875(1) -0.10378(9)
Li1 Li 0.4515(7) 0.3254(6) -0.0060(5)
O1 O 0.3742(2) 0.5064(2) -0.0163(2)
N1 N 0.4074(4) 0.6737(4) 0.1322(3)
C1 C 0.3974(5) 0.7711(4) 0.1813(4)
Si2 Si 0.36041(11) 0.2363(1) 0.24155(9)
Li2 Li 0.6479(7) 0.1915(7) 0.1931(7)
O2 O 0.4774(3) 0.2543(2) 0.1489(2)
N2 N 0.6770(3) 0.3376(3) 0.2211(3)
C2 C 0.4527(7) 0.8679(5) 0.0995(5)
H1 H 0.54500 0.82830 0.09140
H2 H 0.43540 0.93620 0.12920
H3 H 0.41260 0.90040 0.02620
N3 N 0.3233(3) 0.3620(3) 0.2861(3)
C3 C 0.4756(7) 0.7079(6) 0.2891(5)
H4 H 0.44180 0.64650 0.34210
H5 H 0.47010 0.77030 0.32270
H6 H 0.56490 0.66640 0.27130
O3 O 0.7603(4) 0.0257(3) 0.1923(4)
C4 C 0.2588(6) 0.8391(7) 0.2113(7)
H7 H 0.22250 0.77860 0.26200
H8 H 0.20840 0.88450 0.14270
H9 H 0.25730 0.89760 0.24820
C5 C 0.1840(5) 0.4767(5) -0.1240(4)
H10 H 0.11780 0.52260 -0.18130
H11 H 0.14680 0.43830 -0.05310
H12 H 0.25210 0.41210 -0.14810
C6 C 0.1210(4) 0.6899(5) -0.0335(4)
H13 H 0.04540 0.73320 -0.08100
H14 H 0.15020 0.75080 -0.02260
H15 H 0.09950 0.63870 0.03930
C7 C 0.7301(4) 0.2805(4) 0.3374(3)
C8 C 0.6969(7) 0.3777(5) 0.3977(4)
H16 H 0.60410 0.41270 0.40650
H17 H 0.73650 0.33810 0.47170
H18 H 0.72890 0.44410 0.35320
C9 C 0.6718(5) 0.1823(5) 0.4079(4)
H19 H 0.57850 0.22000 0.40620
H20 H 0.69920 0.11380 0.37690
H21 H 0.70040 0.15060 0.48550
C10 C 0.8783(5) 0.2135(6) 0.3362(4)
H22 H 0.91920 0.27530 0.30070
H23 H 0.90840 0.16810 0.41330
H24 H 0.90010 0.15530 0.29390
C11 C 0.4172(5) 0.0763(5) 0.3509(4)
H25 H 0.34790 0.06630 0.40470
H26 H 0.49020 0.06730 0.39050
H27 H 0.44260 0.01270 0.31400
C12 C 0.2277(5) 0.2313(5) 0.1686(4)
H28 H 0.17900 0.18600 0.22410
H29 H 0.26490 0.18930 0.11250
H30 H 0.17090 0.31610 0.13160
C13 C 0.2280(4) 0.3975(4) 0.3731(4)
C14 C 0.1138(13) 0.364(2) 0.3835(14)
H31 H 0.13720 0.27370 0.41830
H32 H 0.07910 0.38890 0.30890
H33 H 0.04940 0.40590 0.43010
C15? C 0.1029(13) 0.482(2) 0.3129(11)
H34? H 0.06770 0.43340 0.28820
H35? H 0.11820 0.54710 0.24760
H36? H 0.04210 0.52020 0.36420
C16? C 0.2690(18) 0.461(3) 0.4309(19)
H37? H 0.35890 0.41490 0.45110
H38? H 0.21710 0.46400 0.49910
H39? H 0.25840 0.54500 0.38160
C17 C 0.1863(15) 0.5395(9) 0.3473(11)
H40 H 0.13880 0.58260 0.27700
H41 H 0.26190 0.56230 0.34000
H42 H 0.13170 0.56340 0.40850
C18 C 0.2931(13) 0.3422(14) 0.4867(8)
H43 H 0.30440 0.25390 0.51780
H44 H 0.24000 0.38560 0.53800
H45 H 0.37650 0.35160 0.47710
C19? C 0.204(2) 0.2838(13) 0.4583(16)
H46? H 0.28600 0.21740 0.48350
H47? H 0.15490 0.25530 0.42310
H48? H 0.15620 0.30620 0.52270
C20 C 0.7106(7) -0.0696(6) 0.2107(7)
H49 H 0.63260 -0.03740 0.16610
H50 H 0.68840 -0.10090 0.29100
C21 C 0.8111(8) -0.1714(8) 0.1756(10)
H51 H 0.81310 -0.25390 0.22680
H52 H 0.79730 -0.16470 0.09810
C22 C 0.9243(9) -0.1514(9) 0.1828(14)
H53 H 0.97000 -0.21170 0.25210
H54 H 0.98080 -0.16450 0.11790
C23 C 0.8963(8) -0.0317(8) 0.1837(13)
H55 H 0.92870 0.01660 0.11400
H56 H 0.93790 -0.03390 0.24820
H57 H 0.325(7) 0.729(7) 0.079(6)
Gd1A* Gd 0.54576(2) 0.54113(2) -0.16109(1)
O1A* O 0.6258(2) 0.4936(2) 0.0163(2)
Li1A* Li 0.5485(7) 0.6746(6) 0.0060(5)
Si1A* Si 0.74768(10) 0.4125(1) 0.10378(9)
N2A* N 0.3230(3) 0.6624(3) -0.2211(3)
N1A* N 0.5926(4) 0.3263(4) -0.1322(3)
C1A* C 0.6026(5) 0.2289(4) -0.1813(4)
C2A* C 0.5473(7) 0.1321(5) -0.0995(5)
H1A* H 0.45500 0.17170 -0.09140
H2A* H 0.56460 0.06380 -0.12920
H3A* H 0.58740 0.09960 -0.02620
C3A* C 0.5244(7) 0.2921(6) -0.2891(5)
H4A* H 0.55820 0.35350 -0.34210
H5A* H 0.52990 0.22970 -0.32270
H6A* H 0.43510 0.33360 -0.27130
C4A* C 0.7412(6) 0.1609(7) -0.2113(7)
H7A* H 0.77750 0.22140 -0.26200
H8A* H 0.79160 0.11550 -0.14270
H9A* H 0.74270 0.10240 -0.24820
H57A* H 0.675(7) 0.271(7) -0.079(6)
O2A* O 0.5226(3) 0.7457(2) -0.1489(2)
Si2A* Si 0.63959(11) 0.7637(1) -0.24155(9)
N3A* N 0.6767(3) 0.6380(3) -0.2861(3)
C13A* C 0.7720(4) 0.6025(4) -0.3731(4)
C14A* C 0.8862(13) 0.636(2) -0.3835(14)
H31A* H 0.86280 0.72630 -0.41830
H32A* H 0.92090 0.61110 -0.30890
H33A* H 0.95060 0.59410 -0.43010
C17A* C 0.8137(15) 0.4605(9) -0.3473(11)
H40A* H 0.86120 0.41740 -0.27700
H41A* H 0.73810 0.43770 -0.34000
H42A* H 0.86830 0.43660 -0.40850
C18A* C 0.7069(13) 0.6578(14) -0.4867(8)
H43A* H 0.69560 0.74610 -0.51780
H44A* H 0.76000 0.61440 -0.53800
H45A* H 0.62350 0.64840 -0.47710
C11A* C 0.5828(5) 0.9237(5) -0.3509(4)
H25A* H 0.65210 0.93370 -0.40470
H26A* H 0.50980 0.93270 -0.39050
H27A* H 0.55740 0.98730 -0.31400
C12A* C 0.7723(5) 0.7687(5) -0.1686(4)
H28A* H 0.82100 0.81400 -0.22410
H29A* H 0.73510 0.81070 -0.11250
H30A* H 0.82910 0.68390 -0.13160
Li2A* Li 0.3521(7) 0.8085(7) -0.1931(7)
C7A* C 0.2699(4) 0.7195(4) -0.3374(3)
C8A* C 0.3031(7) 0.6223(5) -0.3977(4)
H16A* H 0.39590 0.58730 -0.40650
H17A* H 0.26350 0.66190 -0.47170
H18A* H 0.27110 0.55590 -0.35320
C9A* C 0.3282(5) 0.8177(5) -0.4079(4)
H19A* H 0.42150 0.78000 -0.40620
H20A* H 0.30080 0.88620 -0.37690
H21A* H 0.29960 0.84940 -0.48550
C10A* C 0.1217(5) 0.7865(6) -0.3362(4)
H22A* H 0.08080 0.72470 -0.30070
H23A* H 0.09160 0.83190 -0.41330
H24A* H 0.09990 0.84470 -0.29390
O3A* O 0.2397(4) 0.9743(3) -0.1923(4)
C20A* C 0.2894(7) 1.0696(6) -0.2107(7)
H49A* H 0.36740 1.03740 -0.16610
H50A* H 0.31160 1.10090 -0.29100
C21A* C 0.1889(8) 1.1714(8) -0.1756(10)
H51A* H 0.18690 1.25390 -0.22680
H52A* H 0.20270 1.16470 -0.09810
C22A* C 0.0757(9) 1.1514(9) -0.1828(14)
H53A* H 0.03000 1.21170 -0.25210
H54A* H 0.01920 1.16450 -0.11790
C23A* C 0.1037(8) 1.0317(8) -0.1837(13)
H55A* H 0.07130 0.98340 -0.11400
H56A* H 0.06210 1.03390 -0.24820
C5A* C 0.8160(5) 0.5233(5) 0.1240(4)
H10A* H 0.88220 0.47740 0.18130
H11A* H 0.85320 0.56170 0.05310
H12A* H 0.74790 0.58790 0.14810
C6A* C 0.8790(4) 0.3101(5) 0.0335(4)
H13A* H 0.95460 0.26680 0.08100
H14A* H 0.84980 0.24920 0.02260
H15A* H 0.90050 0.36130 -0.03930

loop_
_atom_type_symbol
_atom_type_radius_bond
C 0.68
H 0.23
Gd 1.51
Li 0.98
N 0.70
O 0.68
Si 1.15
